data_7705113
loop_
_publ_author_name
'Saab, Marina'
'Nelson, David J.'
'Tzouras, Nikolaos V.'
'A C A Bayrakdar, Tahani'
'Nolan, Steven P.'
'Nahra, Fady'
'Van Hecke, Kristof'

_publ_section_title
;
 Straightforward access to chalcogenoureas derived from N-heterocyclic
 carbenes and their coordination chemistry.
;
_journal_issue 34
_journal_name_full 'Dalton transactions (Cambridge, England : 2003)'
_journal_page_first 12068
_journal_page_last 12081
_journal_paper_doi 10.1039/d0dt02558e
_journal_volume 49
_journal_year 2020
_chemical_formula_moiety 'C42 H52 Ag2 Cl2 N4 Se2'
_chemical_formula_sum 'C42 H52 Ag2 Cl2 N4 Se2'
_chemical_formula_weight 1057.44
_space_group_crystal_system triclinic
_space_group_IT_number 2
_space_group_name_Hall '-P 1'
_space_group_name_H-M_alt 'P -1'
_atom_sites_solution_hydrogens geom
_atom_sites_solution_primary dual
_audit_creation_date 2019-12-09
_audit_creation_method
;
Olex2 1.2
(compiled 2018.05.29 svn.r3508 for OlexSys, GUI svn.r5506)
;
_audit_update_record
;
2020-04-17 deposited with the CCDC.	2020-08-11 downloaded from the CCDC.
;
_cell_angle_alpha 62.337(6)
_cell_angle_beta 74.688(5)
_cell_angle_gamma 66.627(6)
_cell_formula_units_Z 1
_cell_length_a 9.7146(6)
_cell_length_b 11.1573(7)
_cell_length_c 11.6057(7)
_cell_measurement_reflns_used 12987
_cell_measurement_temperature 100(1)
_cell_measurement_theta_max 29.5260
_cell_measurement_theta_min 3.4870
_cell_volume 1017.76(13)
_computing_cell_refinement 'CrysAlisPro 1.171.39.46 (Rigaku OD, 2018)'
_computing_data_collection 'CrysAlisPro 1.171.39.46 (Rigaku OD, 2018)'
_computing_data_reduction 'CrysAlisPro 1.171.39.46 (Rigaku OD, 2018)'
_computing_molecular_graphics 'Olex2 (Dolomanov et al., 2009)'
_computing_publication_material 'Olex2 (Dolomanov et al., 2009)'
_computing_structure_refinement 'ShelXL (Sheldrick, 2015)'
_computing_structure_solution 'ShelXT (Sheldrick, 2015)'
_diffrn_ambient_temperature 100(1)
_diffrn_detector 'CCD plate'
_diffrn_detector_area_resol_mean 10.4839
_diffrn_detector_type Atlas
_diffrn_measured_fraction_theta_full 0.999
_diffrn_measured_fraction_theta_max 0.896
_diffrn_measurement_details
;
List of Runs (angles in degrees, time in seconds):

  # Type    Start    End  Width  t~exp~   \w     \q     \k     \f   Frames
#--------------------------------------------------------------------------
  1  \w    -20.00  30.00   1.00    7.00    --  -11.11 -99.00 -30.00   50
  2  \w    -70.00 -27.00   1.00    7.00    --  -11.11 129.00-156.36   43
  3  \w    -65.00 -20.00   1.00    7.00    --  -11.11 121.00  64.64   45
  4  \w    -83.00 -36.00   1.00    7.00    --  -11.11 150.00-114.03   47
  5  \w    -91.00  30.00   1.00    7.00    --  -11.11 -19.00 120.00  121
  6  \w    -52.00  69.00   1.00    7.00    --  -11.11  19.00 150.00  121
  7  \w    -20.00  51.00   1.00    7.00    --   10.40 -99.00 -60.00   71
  8  \w    -70.00 -27.00   1.00    7.00    --  -11.11 129.00 -30.96   43
  9  \w    -20.00  30.00   1.00    7.00    --  -11.11 -99.00-120.00   50
 10  \w    -36.00  63.00   1.00    7.00    --  -11.11  38.00-150.00   99
 11  \w    -85.00  13.00   1.00    7.00    --  -11.11 -38.00  30.00   98
;
_diffrn_measurement_device 'four-circle diffractometer'
_diffrn_measurement_device_type 'SuperNova, Dual, Cu at home/near, Atlas'
_diffrn_measurement_method '\w scans'
_diffrn_orient_matrix_type 'CrysAlisPro convention (1999,Acta A55,543-557)'
_diffrn_orient_matrix_UB_11 -0.0511209000
_diffrn_orient_matrix_UB_12 -0.0364981000
_diffrn_orient_matrix_UB_13 0.0431767000
_diffrn_orient_matrix_UB_21 -0.0277237000
_diffrn_orient_matrix_UB_22 0.0492269000
_diffrn_orient_matrix_UB_23 0.0297579000
_diffrn_orient_matrix_UB_31 -0.0548316000
_diffrn_orient_matrix_UB_32 0.0445872000
_diffrn_orient_matrix_UB_33 -0.0453678000
_diffrn_radiation_monochromator mirror
_diffrn_radiation_probe x-ray
_diffrn_radiation_type MoK\a
_diffrn_radiation_wavelength 0.71073
_diffrn_reflns_av_R_equivalents 0.0334
_diffrn_reflns_av_unetI/netI 0.0296
_diffrn_reflns_Laue_measured_fraction_full 0.999
_diffrn_reflns_Laue_measured_fraction_max 0.896
_diffrn_reflns_limit_h_max 13
_diffrn_reflns_limit_h_min -13
_diffrn_reflns_limit_k_max 14
_diffrn_reflns_limit_k_min -15
_diffrn_reflns_limit_l_max 16
_diffrn_reflns_limit_l_min -15
_diffrn_reflns_number 22497
_diffrn_reflns_point_group_measured_fraction_full 0.999
_diffrn_reflns_point_group_measured_fraction_max 0.896
_diffrn_reflns_theta_full 25.242
_diffrn_reflns_theta_max 29.687
_diffrn_reflns_theta_min 2.519
_diffrn_source 'micro-focus sealed X-ray tube'
_diffrn_source_type 'SuperNova (Mo) X-ray Source'
_exptl_absorpt_coefficient_mu 2.917
_exptl_absorpt_correction_T_max 1.000
_exptl_absorpt_correction_T_min 0.693
_exptl_absorpt_correction_type gaussian
_exptl_absorpt_process_details
;
CrysAlisPro 1.171.39.46 (Rigaku Oxford Diffraction, 2018)
Numerical absorption correction based on gaussian integration over
			a multifaceted crystal model
Empirical absorption correction using spherical harmonics,
 implemented in SCALE3 ABSPACK scaling algorithm.
;
_exptl_crystal_colour 'clear light colourless'
_exptl_crystal_colour_lustre clear
_exptl_crystal_colour_modifier light
_exptl_crystal_colour_primary colourless
_exptl_crystal_density_diffrn 1.725
_exptl_crystal_description 'rect. Prism'
_exptl_crystal_F_000 528
_exptl_crystal_size_max 0.199
_exptl_crystal_size_mid 0.148
_exptl_crystal_size_min 0.101
_refine_diff_density_max 0.647
_refine_diff_density_min -0.945
_refine_diff_density_rms 0.092
_refine_ls_extinction_method none
_refine_ls_goodness_of_fit_ref 1.040
_refine_ls_hydrogen_treatment constr
_refine_ls_matrix_type full
_refine_ls_number_parameters 241
_refine_ls_number_reflns 5176
_refine_ls_number_restraints 0
_refine_ls_restrained_S_all 1.040
_refine_ls_R_factor_all 0.0318
_refine_ls_R_factor_gt 0.0263
_refine_ls_shift/su_max 0.001
_refine_ls_shift/su_mean 0.000
_refine_ls_structure_factor_coef Fsqd
_refine_ls_weighting_details 'w=1/[\s^2^(Fo^2^)+(0.0228P)^2^+1.0554P] where P=(Fo^2^+2Fc^2^)/3'
_refine_ls_weighting_scheme calc
_refine_ls_wR_factor_gt 0.0571
_refine_ls_wR_factor_ref 0.0601
_reflns_Friedel_coverage 0.000
_reflns_number_gt 4630
_reflns_number_total 5176
_reflns_threshold_expression 'I > 2\s(I)'
_cod_data_source_file d0dt02558e2.cif
_cod_data_source_block ms046
_cod_depositor_comments 'Adding full bibliography for 7705109--7705119.cif.'
_cod_database_code 7705113
_shelx_shelxl_version_number 2018/3
_chemical_oxdiff_formula 'C21 H38 Ag Cl N2 Se'
_shelx_space_group_comment
;
The symmetry employed for this shelxl refinement is uniquely defined
by the following loop, which should always be used as a source of
symmetry information in preference to the above space-group names.
They are only intended as comments.
;
_reflns_odcompleteness_completeness 99.90
_reflns_odcompleteness_iscentric 1
_reflns_odcompleteness_theta 26.32
_olex2_refinement_description
;
1. Fixed Uiso
 At 1.2 times of:
  All C(H) groups, All C(H,H) groups
 At 1.5 times of:
  All C(H,H,H) groups
2.a Secondary CH2 refined with riding coordinates:
 C3(H3A,H3B), C2(H2A,H2B)
2.b Aromatic/amide H refined with riding coordinates:
 C6(H6), C8(H8), C15(H15), C17(H17)
2.c Idealised Me refined as rotating group:
 C10(H10A,H10B,H10C), C12(H12A,H12B,H12C), C11(H11A,H11B,H11C), C19(H19A,H19B,
 H19C), C21(H21A,H21B,H21C), C20(H20A,H20B,H20C)
;
_olex2_date_sample_data_collection 2019-03-19
_olex2_exptl_crystal_mounting_method 'mounted on a nylon loop'
_olex2_submission_special_instructions 'No special instructions were received'
_oxdiff_exptl_absorpt_empirical_details
;
Empirical correction (ABSPACK) includes:
- Absorption correction using spherical harmonics
- Frame scaling
;
_oxdiff_exptl_absorpt_empirical_full_max 1.190
_oxdiff_exptl_absorpt_empirical_full_min 0.839

loop_
_space_group_symop_operation_xyz
'x, y, z'
'-x, -y, -z'

loop_
_atom_site_label
_atom_site_type_symbol
_atom_site_fract_x
_atom_site_fract_y
_atom_site_fract_z
_atom_site_U_iso_or_equiv
_atom_site_adp_type
_atom_site_occupancy
_atom_site_site_symmetry_order
_atom_site_calc_flag
_atom_site_refinement_flags_posn
_atom_site_refinement_flags_adp
_atom_site_refinement_flags_occupancy
_atom_site_disorder_assembly
_atom_site_disorder_group
Ag1 Ag 0.34468(2) 0.56425(2) 0.57202(2) 0.01997(6) Uani 1 1 d . . . . .
Se1 Se 0.55663(2) 0.31862(2) 0.68373(2) 0.01391(6) Uani 1 1 d . . . . .
Cl1 Cl 0.08393(6) 0.64391(6) 0.66255(5) 0.02110(12) Uani 1 1 d . . . . .
N2 N 0.6907(2) 0.47997(19) 0.72950(17) 0.0137(4) Uani 1 1 d . . . . .
N1 N 0.7738(2) 0.24815(19) 0.84187(17) 0.0149(4) Uani 1 1 d . . . . .
C5 C 0.4529(2) 0.6783(2) 0.6970(2) 0.0141(4) Uani 1 1 d . . . . .
C4 C 0.5993(2) 0.6190(2) 0.6488(2) 0.0132(4) Uani 1 1 d . . . . .
C9 C 0.6618(2) 0.6917(2) 0.5240(2) 0.0132(4) Uani 1 1 d . . . . .
C10 C 0.8219(2) 0.6289(2) 0.4758(2) 0.0182(4) Uani 1 1 d . . . . .
H10A H 0.890367 0.644845 0.511889 0.027 Uiso 1 1 calc GR . . . .
H10B H 0.834765 0.674827 0.380097 0.027 Uiso 1 1 calc GR . . . .
H10C H 0.844880 0.526031 0.503936 0.027 Uiso 1 1 calc GR . . . .
C1 C 0.6798(2) 0.3552(2) 0.75447(19) 0.0128(4) Uani 1 1 d . . . . .
C7 C 0.4232(2) 0.8865(2) 0.4883(2) 0.0157(4) Uani 1 1 d . . . . .
C6 C 0.3664(2) 0.8120(2) 0.6146(2) 0.0157(4) Uani 1 1 d . . . . .
H6 H 0.266058 0.853303 0.645388 0.019 Uiso 1 1 calc R . . . .
C8 C 0.5709(2) 0.8257(2) 0.4461(2) 0.0147(4) Uani 1 1 d . . . . .
H8 H 0.611680 0.876966 0.361428 0.018 Uiso 1 1 calc R . . . .
C12 C 0.3885(3) 0.6029(2) 0.8340(2) 0.0188(4) Uani 1 1 d . . . . .
H12A H 0.417269 0.500967 0.854279 0.028 Uiso 1 1 calc GR . . . .
H12B H 0.278435 0.644044 0.840405 0.028 Uiso 1 1 calc GR . . . .
H12C H 0.428057 0.614617 0.896210 0.028 Uiso 1 1 calc GR . . . .
C3 C 0.7947(3) 0.4626(2) 0.8137(2) 0.0178(4) Uani 1 1 d . . . . .
H3A H 0.738876 0.498775 0.881921 0.021 Uiso 1 1 calc R . . . .
H3B H 0.869479 0.512510 0.761515 0.021 Uiso 1 1 calc R . . . .
C13 C 0.7949(2) 0.0993(2) 0.8842(2) 0.0142(4) Uani 1 1 d . . . . .
C14 C 0.7091(2) 0.0341(2) 0.9967(2) 0.0161(4) Uani 1 1 d . . . . .
C15 C 0.7251(2) -0.1079(2) 1.0325(2) 0.0177(4) Uani 1 1 d . . . . .
H15 H 0.667776 -0.154224 1.108660 0.021 Uiso 1 1 calc R . . . .
C11 C 0.3251(3) 1.0264(2) 0.3982(2) 0.0209(5) Uani 1 1 d . . . . .
H11A H 0.298339 1.011821 0.331047 0.031 Uiso 1 1 calc GR . . . .
H11B H 0.379985 1.095721 0.356447 0.031 Uiso 1 1 calc GR . . . .
H11C H 0.233139 1.062614 0.448622 0.031 Uiso 1 1 calc GR . . . .
C2 C 0.8702(3) 0.3004(2) 0.8737(2) 0.0186(5) Uani 1 1 d . . . . .
H2A H 0.974973 0.272658 0.833821 0.022 Uiso 1 1 calc R . . . .
H2B H 0.870774 0.263423 0.969450 0.022 Uiso 1 1 calc R . . . .
C18 C 0.8953(2) 0.0260(2) 0.8099(2) 0.0163(4) Uani 1 1 d . . . . .
C17 C 0.9072(2) -0.1157(2) 0.8493(2) 0.0170(4) Uani 1 1 d . . . . .
H17 H 0.974735 -0.167104 0.799569 0.020 Uiso 1 1 calc R . . . .
C19 C 0.9850(3) 0.0979(3) 0.6869(2) 0.0252(5) Uani 1 1 d . . . . .
H19A H 0.924484 0.197595 0.641881 0.038 Uiso 1 1 calc GR . . . .
H19B H 1.011744 0.048052 0.629382 0.038 Uiso 1 1 calc GR . . . .
H19C H 1.077102 0.094583 0.709573 0.038 Uiso 1 1 calc GR . . . .
C16 C 0.8224(2) -0.1839(2) 0.9600(2) 0.0181(4) Uani 1 1 d . . . . .
C21 C 0.5995(3) 0.1149(3) 1.0749(2) 0.0233(5) Uani 1 1 d . . . . .
H21A H 0.654493 0.123093 1.129131 0.035 Uiso 1 1 calc GR . . . .
H21B H 0.528239 0.063641 1.131129 0.035 Uiso 1 1 calc GR . . . .
H21C H 0.544263 0.210513 1.015460 0.035 Uiso 1 1 calc GR . . . .
C20 C 0.8341(3) -0.3360(3) 0.9978(3) 0.0270(5) Uani 1 1 d . . . . .
H20A H 0.862059 -0.394412 1.087473 0.040 Uiso 1 1 calc GR . . . .
H20B H 0.911192 -0.373348 0.938127 0.040 Uiso 1 1 calc GR . . . .
H20C H 0.736748 -0.339267 0.992463 0.040 Uiso 1 1 calc GR . . . .

loop_
_atom_site_aniso_label
_atom_site_aniso_U_11
_atom_site_aniso_U_22
_atom_site_aniso_U_33
_atom_site_aniso_U_23
_atom_site_aniso_U_13
_atom_site_aniso_U_12
Ag1 0.01672(9) 0.02363(10) 0.02255(10) -0.00954(7) -0.00259(7) -0.00873(7)
Se1 0.01492(10) 0.01393(11) 0.01451(10) -0.00379(8) -0.00367(8) -0.00719(8)
Cl1 0.0171(2) 0.0260(3) 0.0225(3) -0.0101(2) -0.0006(2) -0.0096(2)
N2 0.0144(8) 0.0120(9) 0.0162(8) -0.0038(7) -0.0051(7) -0.0057(7)
N1 0.0155(8) 0.0132(9) 0.0166(9) -0.0029(7) -0.0050(7) -0.0069(7)
C5 0.0165(10) 0.0147(10) 0.0137(10) -0.0046(8) -0.0025(8) -0.0083(8)
C4 0.0145(9) 0.0110(10) 0.0172(10) -0.0051(8) -0.0048(8) -0.0058(8)
C9 0.0136(9) 0.0138(10) 0.0150(10) -0.0057(8) -0.0033(8) -0.0063(8)
C10 0.0152(10) 0.0191(11) 0.0198(11) -0.0068(9) -0.0003(9) -0.0072(9)
C1 0.0126(9) 0.0153(10) 0.0105(9) -0.0038(8) 0.0007(8) -0.0073(8)
C7 0.0182(10) 0.0135(10) 0.0192(10) -0.0061(8) -0.0058(9) -0.0067(8)
C6 0.0124(9) 0.0162(11) 0.0189(10) -0.0075(8) -0.0034(8) -0.0035(8)
C8 0.0183(10) 0.0132(10) 0.0123(9) -0.0016(8) -0.0024(8) -0.0086(8)
C12 0.0191(11) 0.0184(11) 0.0166(10) -0.0051(9) -0.0001(9) -0.0072(9)
C3 0.0188(10) 0.0190(11) 0.0181(10) -0.0037(9) -0.0071(9) -0.0097(9)
C13 0.0144(9) 0.0114(10) 0.0149(10) -0.0012(8) -0.0062(8) -0.0044(8)
C14 0.0167(10) 0.0158(11) 0.0136(10) -0.0029(8) -0.0050(8) -0.0045(8)
C15 0.0181(10) 0.0169(11) 0.0151(10) -0.0010(8) -0.0034(9) -0.0084(9)
C11 0.0225(11) 0.0161(11) 0.0207(11) -0.0035(9) -0.0085(9) -0.0037(9)
C2 0.0181(10) 0.0163(11) 0.0230(11) -0.0051(9) -0.0084(9) -0.0065(9)
C18 0.0122(9) 0.0183(11) 0.0150(10) -0.0028(8) -0.0048(8) -0.0043(8)
C17 0.0149(10) 0.0153(11) 0.0186(10) -0.0061(9) -0.0061(9) -0.0008(8)
C19 0.0216(11) 0.0204(12) 0.0231(12) -0.0043(10) 0.0035(10) -0.0058(10)
C16 0.0173(10) 0.0137(11) 0.0209(11) -0.0017(8) -0.0101(9) -0.0038(8)
C21 0.0266(12) 0.0216(12) 0.0181(11) -0.0064(9) 0.0007(10) -0.0082(10)
C20 0.0282(13) 0.0145(12) 0.0345(14) -0.0064(10) -0.0043(11) -0.0069(10)

loop_
_atom_type_symbol
_atom_type_description
_atom_type_scat_dispersion_real
_atom_type_scat_dispersion_imag
_atom_type_scat_source
C C 0.0033 0.0016 'International Tables Vol C Tables 4.2.6.8 and 6.1.1.4'
H H 0.0000 0.0000 'International Tables Vol C Tables 4.2.6.8 and 6.1.1.4'
Ag Ag -0.8971 1.1015 'International Tables Vol C Tables 4.2.6.8 and 6.1.1.4'
Cl Cl 0.1484 0.1585 'International Tables Vol C Tables 4.2.6.8 and 6.1.1.4'
N N 0.0061 0.0033 'International Tables Vol C Tables 4.2.6.8 and 6.1.1.4'
Se Se -0.0929 2.2259 'International Tables Vol C Tables 4.2.6.8 and 6.1.1.4'

loop_
_exptl_crystal_face_index_h
_exptl_crystal_face_index_k
_exptl_crystal_face_index_l
_exptl_crystal_face_perp_dist
-2 11 12 0.0659
-3 -9 -16 0.0110
10 6 -6 0.1116
-7 4 -10 0.0672
9 -4 6 0.0561
13 5 9 0.0323
-10 -12 0 0.0377

loop_
_geom_angle_atom_site_label_1
_geom_angle_atom_site_label_2
_geom_angle_atom_site_label_3
_geom_angle
_geom_angle_site_symmetry_1
_geom_angle_site_symmetry_3
_geom_angle_publ_flag
Se1 Ag1 Ag1 54.417(9) . 2_666 ?
Se1 Ag1 Ag1 52.997(9) 2_666 2_666 ?
Se1 Ag1 Se1 107.414(11) . 2_666 ?
Cl1 Ag1 Ag1 168.144(16) . 2_666 ?
Cl1 Ag1 Se1 123.933(16) . 2_666 ?
Cl1 Ag1 Se1 126.929(17) . . ?
Ag1 Se1 Ag1 72.586(11) . 2_666 ?
C1 Se1 Ag1 98.82(6) . 2_666 ?
C1 Se1 Ag1 107.57(7) . . ?
C4 N2 C3 121.46(17) . . ?
C1 N2 C4 126.63(17) . . ?
C1 N2 C3 111.20(17) . . ?
C1 N1 C13 124.52(17) . . ?
C1 N1 C2 111.17(17) . . ?
C13 N1 C2 123.66(16) . . ?
C4 C5 C6 117.94(19) . . ?
C4 C5 C12 121.89(19) . . ?
C6 C5 C12 120.2(2) . . ?
C5 C4 N2 119.63(18) . . ?
C5 C4 C9 121.99(19) . . ?
C9 C4 N2 118.37(19) . . ?
C4 C9 C10 121.29(19) . . ?
C8 C9 C4 117.7(2) . . ?
C8 C9 C10 121.02(19) . . ?
N2 C1 Se1 128.51(15) . . ?
N2 C1 N1 110.83(17) . . ?
N1 C1 Se1 120.66(16) . . ?
C6 C7 C11 121.0(2) . . ?
C8 C7 C6 118.23(19) . . ?
C8 C7 C11 120.7(2) . . ?
C7 C6 C5 121.8(2) . . ?
C7 C8 C9 122.2(2) . . ?
N2 C3 C2 102.25(17) . . ?
C14 C13 N1 118.5(2) . . ?
C18 C13 N1 119.42(19) . . ?
C18 C13 C14 122.1(2) . . ?
C13 C14 C21 121.6(2) . . ?
C15 C14 C13 117.8(2) . . ?
C15 C14 C21 120.6(2) . . ?
C16 C15 C14 121.8(2) . . ?
N1 C2 C3 102.57(16) . . ?
C13 C18 C19 121.8(2) . . ?
C17 C18 C13 118.1(2) . . ?
C17 C18 C19 120.0(2) . . ?
C18 C17 C16 121.6(2) . . ?
C15 C16 C17 118.6(2) . . ?
C15 C16 C20 121.0(2) . . ?
C17 C16 C20 120.4(2) . . ?

loop_
_geom_bond_atom_site_label_1
_geom_bond_atom_site_label_2
_geom_bond_distance
_geom_bond_site_symmetry_2
_geom_bond_publ_flag
Ag1 Ag1 3.1756(4) 2_666 ?
Ag1 Se1 2.6579(4) . ?
Ag1 Se1 2.7067(3) 2_666 ?
Ag1 Cl1 2.4465(6) . ?
Se1 C1 1.868(2) . ?
N2 C4 1.438(3) . ?
N2 C1 1.326(3) . ?
N2 C3 1.484(3) . ?
N1 C1 1.337(3) . ?
N1 C13 1.438(3) . ?
N1 C2 1.473(3) . ?
C5 C4 1.396(3) . ?
C5 C6 1.397(3) . ?
C5 C12 1.509(3) . ?
C4 C9 1.400(3) . ?
C9 C10 1.504(3) . ?
C9 C8 1.397(3) . ?
C7 C6 1.396(3) . ?
C7 C8 1.387(3) . ?
C7 C11 1.506(3) . ?
C3 C2 1.531(3) . ?
C13 C14 1.398(3) . ?
C13 C18 1.393(3) . ?
C14 C15 1.391(3) . ?
C14 C21 1.503(3) . ?
C15 C16 1.388(3) . ?
C18 C17 1.390(3) . ?
C18 C19 1.508(3) . ?
C17 C16 1.392(3) . ?
C16 C20 1.505(3) . ?

loop_
_exptl_oxdiff_crystal_face_indexfrac_h
_exptl_oxdiff_crystal_face_indexfrac_k
_exptl_oxdiff_crystal_face_indexfrac_l
_exptl_oxdiff_crystal_face_x
_exptl_oxdiff_crystal_face_y
_exptl_oxdiff_crystal_face_z
-2.4384 11.1198 11.8810 0.2318 0.9685 0.0905
-2.7249 -9.4382 -16.0182 -0.2078 -0.8657 0.4553
9.9987 6.0001 -5.9992 -0.9892 -0.1604 -0.0085
-6.6701 3.6800 -9.7817 -0.2157 0.0750 0.9736
9.2427 -3.9148 6.1938 -0.0622 -0.2646 -0.9623
12.8406 5.3111 8.7998 -0.4703 0.1673 -0.8665
-9.5085 -12.2481 0.2128 0.9423 -0.3330 -0.0344
